data_4333100
loop_
_publ_author_name
'Punji, Benudhar'
'Mague, Joel T.'
'Balakrishna, Maravanji S.'

_publ_section_title
;
 Synthesis of Neutral (PdII, PtII), Cationic (PdII), and Water-Induced
 Anionic (PdII) Complexes Containing New
 Mesocyclic&#x00A7;Thioether&#x2212;Aminophosphonite Ligands and Their
 Application in the Suzuki Cross-Coupling Reaction
;
_journal_issue 23
_journal_name_full 'Inorganic Chemistry'
_journal_page_first 9454
_journal_page_last 9464
_journal_paper_doi 10.1021/ic061419e
_journal_volume 45
_journal_year 2006
_chemical_formula_sum 'C20 H12 Cl O2 P S'
_chemical_formula_weight 382.78
_chemical_name_systematic
; 
 ? 
;
_space_group_IT_number 2
_symmetry_cell_setting triclinic
_symmetry_space_group_name_Hall '-P 1'
_symmetry_space_group_name_H-M 'P -1'
_atom_sites_solution_hydrogens geom
_atom_sites_solution_primary direct
_atom_sites_solution_secondary difmap
_audit_creation_method SHELXL-97
_cell_angle_alpha 74.211(1)
_cell_angle_beta 88.421(1)
_cell_angle_gamma 75.960(1)
_cell_formula_units_Z 2
_cell_length_a 8.7869(8)
_cell_length_b 8.8777(8)
_cell_length_c 11.361(1)
_cell_measurement_reflns_used 6070
_cell_measurement_temperature 100(2)
_cell_measurement_theta_max 28.26
_cell_measurement_theta_min 2.39
_cell_volume 826.63(13)
_computing_cell_refinement 'Bruker SMART (Bruker-AXS, 2000)'
_computing_data_collection 'Bruker SMART (Bruker-AXS, 2000)'
_computing_data_reduction 'Bruker SAINT+ (Bruker-AXS, 2004)'
_computing_molecular_graphics 'Bruker SHELXTL (Bruker-AXS, 2000a)'
_computing_publication_material 'Bruker SHELXTL (Bruker-AXS, 2000a)'
_computing_structure_refinement 'SHELXL-97 (Sheldrick, 1997)'
_computing_structure_solution 'SHELXS-97 (Sheldrick, 1997)'
_diffrn_ambient_temperature 100(2)
_diffrn_measured_fraction_theta_full 0.934
_diffrn_measured_fraction_theta_max 0.934
_diffrn_measurement_device_type 'Bruker-AXS Smart APEX CCD area detector'
_diffrn_measurement_method 'phi and omega scans'
_diffrn_radiation_monochromator graphite
_diffrn_radiation_source 'fine-focus sealed tube'
_diffrn_radiation_type MoK\a
_diffrn_radiation_wavelength 0.71073
_diffrn_reflns_av_R_equivalents 0.0156
_diffrn_reflns_av_sigmaI/netI 0.0229
_diffrn_reflns_limit_h_max 11
_diffrn_reflns_limit_h_min -11
_diffrn_reflns_limit_k_max 11
_diffrn_reflns_limit_k_min -11
_diffrn_reflns_limit_l_max 14
_diffrn_reflns_limit_l_min -14
_diffrn_reflns_number 7405
_diffrn_reflns_theta_full 28.26
_diffrn_reflns_theta_max 28.26
_diffrn_reflns_theta_min 1.86
_exptl_absorpt_coefficient_mu 0.465
_exptl_absorpt_correction_T_max 0.9297
_exptl_absorpt_correction_T_min 0.7792
_exptl_absorpt_correction_type multi-scan
_exptl_absorpt_process_details 'SADABS (Sheldrick, 2002)'
_exptl_crystal_colour Colorless
_exptl_crystal_density_diffrn 1.538
_exptl_crystal_density_method 'not measured'
_exptl_crystal_description Block
_exptl_crystal_F_000 392
_exptl_crystal_size_max 0.23
_exptl_crystal_size_mid 0.21
_exptl_crystal_size_min 0.16
_refine_diff_density_max 0.431
_refine_diff_density_min -0.280
_refine_diff_density_rms 0.062
_refine_ls_extinction_method none
_refine_ls_goodness_of_fit_ref 1.034
_refine_ls_hydrogen_treatment constr
_refine_ls_matrix_type full
_refine_ls_number_parameters 226
_refine_ls_number_reflns 3841
_refine_ls_number_restraints 0
_refine_ls_restrained_S_all 1.034
_refine_ls_R_factor_all 0.0327
_refine_ls_R_factor_gt 0.0305
_refine_ls_shift/su_max 0.001
_refine_ls_shift/su_mean 0.000
_refine_ls_structure_factor_coef Fsqd
_refine_ls_weighting_details 'calc w=1/[\s^2^(Fo^2^)+(0.0477P)^2^+0.4267P] where P=(Fo^2^+2Fc^2^)/3'
_refine_ls_weighting_scheme calc
_refine_ls_wR_factor_gt 0.0821
_refine_ls_wR_factor_ref 0.0842
_reflns_number_gt 3595
_reflns_number_total 3841
_reflns_threshold_expression >2sigma(I)
_cod_data_source_file ic061419esup1.cif
_cod_data_source_block msb204
_cod_depositor_comments
;
The following automatic conversions were performed:

'_symmetry_cell_setting' value 'Triclinic' changed to 'triclinic'
according to /home/saulius/struct/CIF-dictionaries/cif_core.dic
dictionary named 'cif_core.dic' version 2.4.2 from 2011-04-26.

Automatic conversion script
Id: cif_fix_values 1891 2012-01-12 08:04:46Z andrius 
;
_cod_original_cell_volume 826.6(1)
_cod_original_sg_symbol_H-M P-1
_cod_database_code 4333100

loop_
_symmetry_equiv_pos_as_xyz
'x, y, z'
'-x, -y, -z'

loop_
_atom_site_label
_atom_site_type_symbol
_atom_site_fract_x
_atom_site_fract_y
_atom_site_fract_z
_atom_site_U_iso_or_equiv
_atom_site_adp_type
_atom_site_occupancy
_atom_site_symmetry_multiplicity
_atom_site_calc_flag
_atom_site_refinement_flags
Cl Cl 0.14855(4) 1.13003(4) 0.23602(3) 0.02016(10) Uani 1 1 d .
S S 0.44760(4) 0.56003(4) 0.31443(3) 0.01488(9) Uani 1 1 d .
P P 0.30193(4) 0.90146(4) 0.25545(3) 0.01543(10) Uani 1 1 d .
O1 O 0.17135(11) 0.83121(12) 0.19933(9) 0.0168(2) Uani 1 1 d .
O2 O 0.27653(13) 0.83960(12) 0.40210(9) 0.0201(2) Uani 1 1 d .
C1 C 0.21008(16) 0.70830(16) 0.14200(12) 0.0147(3) Uani 1 1 d .
C2 C 0.11368(16) 0.72724(17) 0.03937(13) 0.0169(3) Uani 1 1 d .
H2 H 0.0298 0.8206 0.0122 0.020 Uiso 1 1 calc R
C3 C 0.14228(16) 0.60979(17) -0.02053(13) 0.0172(3) Uani 1 1 d .
H3 H 0.0765 0.6215 -0.0890 0.021 Uiso 1 1 calc R
C4 C 0.26834(16) 0.47047(16) 0.01743(12) 0.0156(3) Uani 1 1 d .
C5 C 0.30149(17) 0.35223(17) -0.04796(13) 0.0178(3) Uani 1 1 d .
H5 H 0.2371 0.3651 -0.1175 0.021 Uiso 1 1 calc R
C6 C 0.42484(17) 0.21983(17) -0.01243(13) 0.0189(3) Uani 1 1 d .
H6 H 0.4458 0.1414 -0.0572 0.023 Uiso 1 1 calc R
C7 C 0.52098(17) 0.19991(17) 0.09080(13) 0.0186(3) Uani 1 1 d .
H7 H 0.6066 0.1077 0.1153 0.022 Uiso 1 1 calc R
C8 C 0.49232(16) 0.31214(17) 0.15626(12) 0.0166(3) Uani 1 1 d .
H8 H 0.5587 0.2971 0.2252 0.020 Uiso 1 1 calc R
C9 C 0.36469(15) 0.45042(16) 0.12221(12) 0.0143(3) Uani 1 1 d .
C10 C 0.32982(15) 0.57261(16) 0.18571(12) 0.0142(3) Uani 1 1 d .
C11 C 0.30999(16) 0.55325(17) 0.43219(12) 0.0152(3) Uani 1 1 d .
C12 C 0.27519(15) 0.40578(17) 0.50210(12) 0.0153(3) Uani 1 1 d .
C13 C 0.33988(17) 0.25469(18) 0.47876(13) 0.0185(3) Uani 1 1 d .
H13 H 0.4087 0.2489 0.4133 0.022 Uiso 1 1 calc R
C14 C 0.30422(18) 0.11643(18) 0.54968(14) 0.0225(3) Uani 1 1 d .
H14 H 0.3487 0.0162 0.5327 0.027 Uiso 1 1 calc R
C15 C 0.20251(18) 0.12162(19) 0.64723(14) 0.0231(3) Uani 1 1 d .
H15 H 0.1785 0.0254 0.6957 0.028 Uiso 1 1 calc R
C16 C 0.13844(17) 0.26541(19) 0.67197(13) 0.0206(3) Uani 1 1 d .
H16 H 0.0701 0.2682 0.7381 0.025 Uiso 1 1 calc R
C17 C 0.17209(16) 0.41085(17) 0.60068(12) 0.0169(3) Uani 1 1 d .
C18 C 0.10504(16) 0.56033(18) 0.62621(13) 0.0191(3) Uani 1 1 d .
H18 H 0.0349 0.5635 0.6911 0.023 Uiso 1 1 calc R
C19 C 0.13977(16) 0.69959(18) 0.55889(13) 0.0191(3) Uani 1 1 d .
H19 H 0.0945 0.7990 0.5768 0.023 Uiso 1 1 calc R
C20 C 0.24353(16) 0.69427(17) 0.46246(12) 0.0163(3) Uani 1 1 d .

loop_
_atom_site_aniso_label
_atom_site_aniso_U_11
_atom_site_aniso_U_22
_atom_site_aniso_U_33
_atom_site_aniso_U_23
_atom_site_aniso_U_13
_atom_site_aniso_U_12
Cl 0.02418(18) 0.01538(16) 0.01937(17) -0.00520(13) 0.00125(13) -0.00145(13)
S 0.01402(16) 0.01903(17) 0.01210(16) -0.00545(13) 0.00013(12) -0.00361(12)
P 0.01613(18) 0.01551(18) 0.01531(18) -0.00530(13) 0.00142(13) -0.00397(13)
O1 0.0158(5) 0.0181(5) 0.0181(5) -0.0091(4) 0.0008(4) -0.0028(4)
O2 0.0302(6) 0.0165(5) 0.0145(5) -0.0053(4) -0.0003(4) -0.0060(4)
C1 0.0156(6) 0.0167(6) 0.0137(6) -0.0062(5) 0.0030(5) -0.0056(5)
C2 0.0153(6) 0.0177(6) 0.0161(6) -0.0033(5) -0.0007(5) -0.0024(5)
C3 0.0170(6) 0.0204(7) 0.0143(6) -0.0045(5) -0.0020(5) -0.0047(5)
C4 0.0166(6) 0.0171(6) 0.0137(6) -0.0038(5) 0.0024(5) -0.0062(5)
C5 0.0213(7) 0.0201(7) 0.0141(6) -0.0053(5) 0.0015(5) -0.0084(5)
C6 0.0245(7) 0.0175(7) 0.0180(7) -0.0080(5) 0.0069(5) -0.0080(5)
C7 0.0190(6) 0.0158(6) 0.0195(7) -0.0034(5) 0.0047(5) -0.0033(5)
C8 0.0169(6) 0.0181(6) 0.0141(6) -0.0032(5) 0.0016(5) -0.0044(5)
C9 0.0151(6) 0.0162(6) 0.0122(6) -0.0031(5) 0.0033(5) -0.0064(5)
C10 0.0136(6) 0.0179(6) 0.0116(6) -0.0038(5) 0.0015(5) -0.0055(5)
C11 0.0151(6) 0.0190(6) 0.0113(6) -0.0049(5) 0.0001(5) -0.0030(5)
C12 0.0149(6) 0.0189(7) 0.0116(6) -0.0037(5) -0.0025(5) -0.0037(5)
C13 0.0200(7) 0.0207(7) 0.0151(6) -0.0058(5) -0.0003(5) -0.0047(5)
C14 0.0281(8) 0.0192(7) 0.0211(7) -0.0063(6) -0.0018(6) -0.0061(6)
C15 0.0270(7) 0.0249(7) 0.0180(7) -0.0012(6) -0.0024(6) -0.0126(6)
C16 0.0204(7) 0.0290(8) 0.0144(6) -0.0051(6) 0.0006(5) -0.0104(6)
C17 0.0147(6) 0.0236(7) 0.0127(6) -0.0051(5) -0.0012(5) -0.0050(5)
C18 0.0159(6) 0.0280(7) 0.0132(6) -0.0075(6) 0.0007(5) -0.0028(5)
C19 0.0192(7) 0.0220(7) 0.0151(6) -0.0083(5) -0.0014(5) 0.0006(5)
C20 0.0184(6) 0.0177(6) 0.0125(6) -0.0041(5) -0.0025(5) -0.0034(5)

loop_
_atom_type_symbol
_atom_type_description
_atom_type_scat_dispersion_real
_atom_type_scat_dispersion_imag
_atom_type_scat_source
C C 0.0033 0.0016 'International Tables Vol C Tables 4.2.6.8 and 6.1.1.4'
H H 0.0000 0.0000 'International Tables Vol C Tables 4.2.6.8 and 6.1.1.4'
O O 0.0106 0.0060 'International Tables Vol C Tables 4.2.6.8 and 6.1.1.4'
P P 0.1023 0.0942 'International Tables Vol C Tables 4.2.6.8 and 6.1.1.4'
S S 0.1246 0.1234 'International Tables Vol C Tables 4.2.6.8 and 6.1.1.4'
Cl Cl 0.1484 0.1585 'International Tables Vol C Tables 4.2.6.8 and 6.1.1.4'

loop_
_geom_angle_atom_site_label_1
_geom_angle_atom_site_label_2
_geom_angle_atom_site_label_3
_geom_angle
C11 S C10 101.95(6)
O2 P O1 100.99(5)
O2 P Cl 93.66(4)
O1 P Cl 93.69(4)
C1 O1 P 123.80(9)
C20 O2 P 125.78(9)
C10 C1 O1 122.40(12)
C10 C1 C2 121.86(12)
O1 C1 C2 115.67(12)
C3 C2 C1 119.18(13)
C2 C3 C4 121.35(13)
C5 C4 C3 121.14(13)
C5 C4 C9 119.41(13)
C3 C4 C9 119.44(12)
C6 C5 C4 120.93(13)
C5 C6 C7 119.85(13)
C8 C7 C6 120.78(13)
C7 C8 C9 120.76(13)
C8 C9 C4 118.26(12)
C8 C9 C10 123.44(12)
C4 C9 C10 118.28(12)
C1 C10 C9 119.80(12)
C1 C10 S 118.86(10)
C9 C10 S 121.17(10)
C20 C11 C12 119.20(12)
C20 C11 S 118.02(11)
C12 C11 S 122.61(10)
C13 C12 C17 118.37(13)
C13 C12 C11 123.14(12)
C17 C12 C11 118.48(12)
C14 C13 C12 120.79(13)
C13 C14 C15 120.76(14)
C16 C15 C14 119.79(14)
C15 C16 C17 121.13(14)
C18 C17 C16 121.09(13)
C18 C17 C12 119.75(13)
C16 C17 C12 119.15(13)
C19 C18 C17 120.98(13)
C18 C19 C20 119.28(13)
C11 C20 O2 122.31(12)
C11 C20 C19 122.28(13)
O2 C20 C19 115.40(12)

loop_
_geom_bond_atom_site_label_1
_geom_bond_atom_site_label_2
_geom_bond_distance
Cl P 2.1044(5)
S C11 1.7771(14)
S C10 1.7778(13)
P O2 1.6336(10)
P O1 1.6480(10)
O1 C1 1.3874(16)
O2 C20 1.3814(17)
C1 C10 1.3759(19)
C1 C2 1.4086(19)
C2 C3 1.3650(19)
C3 C4 1.4191(19)
C4 C5 1.4152(19)
C4 C9 1.4256(19)
C5 C6 1.366(2)
C6 C7 1.410(2)
C7 C8 1.371(2)
C8 C9 1.4184(19)
C9 C10 1.4296(18)
C11 C20 1.3766(19)
C11 C12 1.4329(19)
C12 C13 1.4170(19)
C12 C17 1.4243(19)
C13 C14 1.374(2)
C14 C15 1.408(2)
C15 C16 1.365(2)
C16 C17 1.419(2)
C17 C18 1.419(2)
C18 C19 1.365(2)
C19 C20 1.409(2)
